data_9015504
loop_
_publ_author_name
'Labbe, P. H.'
'Goreaud, M.'
'Raveau, B.'
'Monier, J. C.'

_publ_section_title
;
 Etude comparative des structures Mx W O3 de type bronze hexagonal. I.
 Analyse structurale des bronzes de composition M0.3 W O3 . Stereochimie
 des elements M=Rb, Tl et In
;
_journal_issue 5
_journal_name_full 'Acta Crystallographica, Section B'
_journal_page_first 1433
_journal_page_last 1438
_journal_paper_doi 10.1107/S0567740878005841
_journal_volume 34
_journal_year 1978
_chemical_formula_sum 'In0.9 O9 W3'
_space_group_IT_number 193
_symmetry_space_group_name_Hall '-P 6c 2'
_symmetry_space_group_name_H-M 'P 63/m c m'
_cell_angle_alpha 90
_cell_angle_beta 90
_cell_angle_gamma 120
_cell_length_a 7.3750
_cell_length_b 7.3750
_cell_length_c 7.5009
_cell_formula_units_Z 2
_cell_volume 353.320
_database_code_amcsd 0009641
_exptl_crystal_density_diffrn 7.509
_cod_duplicate_entry 1001836
_cod_original_formula_sum 'W3 O9 In.9'
_cod_database_code 9015504
_amcsd_formula_title 'In0.3 O3 W'

loop_
_space_group_symop_operation_xyz
x,y,z
-x,-x+y,z
x,x-y,-z
-x+y,-x,1/2-z
x-y,x,1/2+z
-y,-x,1/2+z
y,x,1/2-z
y,-x+y,-z
-y,x-y,z
x-y,-y,z
-x+y,y,-z
x,y,1/2-z
-x,-y,1/2+z
x,x-y,1/2+z
-x,-x+y,1/2-z
x-y,x,-z
-x+y,-x,z
y,x,z
-y,-x,-z
-y,x-y,1/2-z
y,-x+y,1/2+z
-x+y,y,1/2+z
x-y,-y,1/2-z
-x,-y,-z

loop_
_atom_site_label
_atom_site_fract_x
_atom_site_fract_y
_atom_site_fract_z
_atom_site_occupancy
W1 0.00000 0.48154 0.25000 1.00000
O1 0.21390 0.42140 0.21860 0.50000
O2 0.00000 0.46730 -0.00120 0.50000
In1 0.00000 0.00000 0.06060 0.18000
In2 0.00000 0.06640 0.00000 0.09000

loop_
_cod_related_entry_id
_cod_related_entry_database
_cod_related_entry_code
1 AMCSD 0009641
